data_4122443
loop_
_publ_author_name
'Kapelewski, Matthew T.'
'Geier, Stephen J.'
'Hudson, Matthew R.'
'St\"uck, David'
'Mason, Jarad A.'
'Nelson, Jocienne N.'
'Xiao, Dianne J.'
'Hulvey, Zeric'
'Gilmour, Elizabeth'
'FitzGerald, Stephen A.'
'Head-Gordon, Martin'
'Brown, Craig M.'
'Long, Jeffrey R.'

_publ_section_title
;
 M2(m-dobdc) (M = Mg, Mn, Fe, Co, Ni) Metal-Organic Frameworks Exhibiting
 Increased Charge Density and Enhanced H2 Binding at the Open Metal Sites.
;
_journal_issue 34
_journal_name_full 'Journal of the American Chemical Society'
_journal_page_first 12119
_journal_paper_doi 10.1021/ja506230r
_journal_volume 136
_journal_year 2014
_chemical_formula_sum 'C4 H Co D4.92 O3'
_chemical_formula_weight 165.88
_chemical_name_systematic ' ?'
_space_group_IT_number 148
_symmetry_cell_setting trigonal
_symmetry_space_group_name_Hall '-R 3'
_symmetry_space_group_name_H-M 'R -3 :H'
_audit_creation_date 2013-06-25T17:10
_audit_creation_method 'from EXP file using GSAS2CIF'
_audit_update_record ' 2013-06-25T17:10  Initial CIF as created by GSAS2CIF'
_cell_angle_alpha 90.0
_cell_angle_beta 90.0
_cell_angle_gamma 120.0
_cell_formula_units_Z 18
_cell_length_a 25.8781(10)
_cell_length_b 25.8781
_cell_length_c 6.88197(33)
_cell_volume 3991.2(2)
_computing_structure_refinement GSAS
_diffrn_radiation_probe neutron
_diffrn_radiation_wavelength 2.078
_exptl_absorpt_correction_T_max 1.00000
_exptl_absorpt_correction_T_min 1.00000
_exptl_absorpt_process_details
;   GSAS Absorption/surface roughness correction: function number 0
 No correction is applied.
;
_pd_block_id 2013-06-25T17:10|CO_2P25_D2_R||BT1
_pd_calc_method 'Rietveld Refinement'
_pd_instr_location ' ?'
_pd_meas_2theta_range_inc 0.05
_pd_meas_2theta_range_max 166.25
_pd_meas_2theta_range_min 1.5
_pd_meas_number_of_points 3296
_pd_phase_name 'Co_dobdc 2.25 D2 per Co'
_pd_proc_2theta_range_inc 0.05
_pd_proc_2theta_range_max 166.2865
_pd_proc_2theta_range_min 1.5365
_pd_proc_info_datetime 2013-06-25T17:10:30
_pd_proc_info_excluded_regions ' ?'
_pd_proc_ls_background_function
;   GSAS Background function number 1 with 12 terms.
 Shifted Chebyshev function of 1st kind
      1:    1650.33     2:   -231.025     3:    243.043     4:    101.630    
      5:    110.188     6:    56.3571     7:    56.8582     8:    35.1794    
      9:    26.7683    10:    14.9044    11:    1.78532    12:    1.68151    
;
_pd_proc_ls_peak_cutoff 0.00010
_pd_proc_ls_profile_function
;
 CW Profile function number 3 with  19 terms
 Pseudovoigt profile coefficients as parameterized in
 P. Thompson, D.E. Cox & J.B. Hastings (1987). J. Appl. Cryst.,20,79-83.
 Asymmetry correction of L.W. Finger, D.E. Cox & A. P. Jephcoat (1994).
 J. Appl. Cryst.,27,892-900.
 Peak tails are ignored  where the intensity is below 0.0001 times the peak
   Aniso. broadening axis   0.0   0.0   1.0
;
_pd_proc_ls_prof_R_factor 0.0234
_pd_proc_ls_prof_wR_expected 0.0235
_pd_proc_ls_prof_wR_factor 0.0281
_pd_proc_number_of_points 3296
_pd_spec_mounting ' ?'
_refine_ls_goodness_of_fit_all 1.21
_refine_ls_matrix_type full
_refine_ls_number_parameters 67
_refine_ls_number_restraints 1
_refine_ls_R_Fsqd_factor 0.07748
_refine_ls_shift/su_max 5.70
_refine_ls_shift/su_mean 1.18
_reflns_d_resolution_high 1.053
_reflns_d_resolution_low 12.939
_reflns_limit_h_max 24
_reflns_limit_h_min 0
_reflns_limit_k_max 12
_reflns_limit_k_min -11
_reflns_limit_l_max 6
_reflns_limit_l_min -6
_reflns_number_total 803
_cod_data_source_file CO_regular_2P25_D2_R.cif
_cod_data_source_block CO_2P25_D2_R_publ
_cod_depositor_comments
;
The following automatic conversions were performed:

'_geom_bond_publ_flag' value 'N' changed to 'n' according to
/usr/data/users/saulius/crontab/automatic-downloads/rss-feeds/ACS/lib/dictionaries/cif_core.dic
dictionary named 'cif_core.dic' version 2.4.2 from 2011-04-26 (68
times).

'_geom_angle_publ_flag' value 'N' changed to 'n' according
to
/usr/data/users/saulius/crontab/automatic-downloads/rss-feeds/ACS/lib/dictionaries/cif_core.dic
dictionary named 'cif_core.dic' version 2.4.2 from 2011-04-26 (47
times).

Automatic conversion script
Id: cif_fix_values 2281 2013-09-26 08:29:07Z andrius 

 Adding full bibliography for 4122440--4122455.cif.
;
_cod_original_cell_volume 3991.26(28)
_cod_original_sg_symbol_H-M 'R -3'
_cod_original_formula_sum 'C4 H D4.92 Co O3'
_cod_database_code 4122443
_gsas_exptl_extinct_corr_t_min 1.00000
_gsas_exptl_extinct_corr_t_max 1.00000

loop_
_symmetry_equiv_pos_site_id
_symmetry_equiv_pos_as_xyz
1 +x,+y,+z
2 -y,x-y,+z
3 y-x,-x,+z
-1 -x,-y,-z
-2 +y,y-x,-z
-3 x-y,+x,-z
101 +x+1/3,+y+2/3,+z+2/3
102 -y+1/3,x-y+2/3,+z+2/3
103 y-x+1/3,-x+2/3,+z+2/3
-101 -x+2/3,-y+1/3,-z+1/3
-102 +y+2/3,y-x+1/3,-z+1/3
-103 x-y+2/3,+x+1/3,-z+1/3
201 +x+2/3,+y+1/3,+z+1/3
202 -y+2/3,x-y+1/3,+z+1/3
203 y-x+2/3,-x+1/3,+z+1/3
-201 -x+1/3,-y+2/3,-z+2/3
-202 +y+1/3,y-x+2/3,-z+2/3
-203 x-y+1/3,+x+2/3,-z+2/3

loop_
_atom_site_type_symbol
_atom_site_label
_atom_site_fract_x
_atom_site_fract_y
_atom_site_fract_z
_atom_site_occupancy
_atom_site_thermal_displace_type
_atom_site_U_iso_or_equiv
_atom_site_symmetry_multiplicity
Co Co 0.3814(12) 0.3505(12) 0.132(4) 1.0 Uiso 0.004(7) 18
O O1 0.3246(6) 0.2940(6) 0.3646(19) 1.0 Uiso 0.009(4) 18
O O2 0.3006(6) 0.2281(6) 0.5986(17) 1.0 Uiso 0.0087(31) 18
O O3 0.3570(6) 0.2745(7) -0.0028(23) 1.0 Uiso 0.012(4) 18
C C1 0.3143(6) 0.2450(6) 0.4264(14) 1.0 Uiso 0.0133(31) 18
C C2 0.3296(5) 0.2087(5) 0.2869(17) 1.0 Uiso 0.0103(29) 18
C C3 0.3463(5) 0.2251(6) 0.0882(16) 1.0 Uiso 0.018(4) 18
C C4 0.3501(5) 0.1811(6) -0.0292(15) 1.0 Uiso 0.008(4) 18
H H 0.3633(8) 0.1945(7) -0.166(4) 1.0 Uiso 0.010(6) 18
D D1 0.4642(5) 0.3493(4) 0.2501(15) 1.595(31) Uiso 0.065(4) 18
D D2 0.4587(5) 0.2999(4) 0.6734(18) 1.92(5) Uiso 0.130(7) 18
D D3 0.2400(8) 0.4877(7) 0.8515(27) 1.397(33) Uiso 0.152(10) 18

loop_
_atom_type_symbol
_atom_type_number_in_cell
_atom_type_scat_length_neutron
_atom_type_scat_source
Co 18.0 0.2490 International_Tables_Vol_C
O 54.0 0.5803 International_Tables_Vol_C
C 72.0 0.6646 International_Tables_Vol_C
H 18.0 -0.3739 International_Tables_Vol_C
D 88.478 0.6671 International_Tables_Vol_C

loop_
_geom_angle_atom_site_label_1
_geom_angle_atom_site_label_2
_geom_angle_atom_site_label_3
_geom_angle
_geom_angle_site_symmetry_1
_geom_angle_site_symmetry_3
_geom_angle_publ_flag
Co Co Co 113.1(11) 103_554 202_555 n
Co Co O1 98.3(12) 103_554 1_555 n
Co Co O1 47.0(8) 103_554 103_554 n
Co Co O2 85.9(8) 103_554 202_554 n
Co Co O3 44.3(10) 103_554 1_555 n
Co Co O3 138.0(16) 103_554 202_555 n
Co Co D1 130.1(17) 103_554 1_555 n
Co Co O1 43.8(5) 202_555 1_555 n
Co Co O1 71.3(13) 202_555 103_554 n
Co Co O2 134.8(19) 202_555 202_554 n
Co Co O3 124.3(14) 202_555 1_555 n
Co Co O3 41.4(11) 202_555 202_555 n
Co Co D1 108.4(9) 202_555 1_555 n
O1 Co O1 82.8(10) 1_555 103_554 n
O1 Co O2 175.7(15) 1_555 202_554 n
O1 Co O3 84.4(11) 1_555 1_555 n
O1 Co O3 80.4(12) 1_555 202_555 n
O1 Co D1 92.8(11) 1_555 1_555 n
O1 Co O2 100.6(14) 103_554 202_554 n
O1 Co O3 86.0(11) 103_554 1_555 n
O1 Co O3 91.7(13) 103_554 202_555 n
O1 Co D1 173.9(14) 103_554 1_555 n
O2 Co O3 98.4(15) 202_554 1_555 n
O2 Co O3 96.8(13) 202_554 202_555 n
O2 Co D1 83.9(11) 202_554 1_555 n
O3 Co O3 164.8(18) 1_555 202_555 n
O3 Co D1 89.3(14) 1_555 1_555 n
O3 Co D1 91.8(11) 202_555 1_555 n
Co O1 Co 89.3(6) 1_555 202_555 n
Co O1 C1 132.3(14) 1_555 1_555 n
Co O1 C1 136.8(13) 202_555 1_555 n
Co O2 C1 119.6(13) 103_555 1_555 n
Co O3 Co 94.3(14) 1_555 103_554 n
Co O3 C3 123.4(15) 1_555 1_555 n
Co O3 C3 127.8(13) 103_554 1_555 n
O1 C1 O2 124.4(13) 1_555 1_555 n
O1 C1 C2 115.2(10) 1_555 1_555 n
O2 C1 C2 119.7(11) 1_555 1_555 n
C1 C2 C3 123.5(10) 1_555 1_555 n
C1 C2 C4 113.6(10) 1_555 -201_555 n
C3 C2 C4 122.2(11) 1_555 -201_555 n
O3 C3 C2 128.6(12) 1_555 1_555 n
O3 C3 C4 115.7(12) 1_555 1_555 n
C2 C3 C4 115.7(12) 1_555 1_555 n
C2 C4 C3 122.1(11) -201_555 1_555 n
C2 C4 H 124.3(14) -201_555 1_555 n
C3 C4 H 113.6(14) 1_555 1_555 n

loop_
_geom_bond_atom_site_label_1
_geom_bond_atom_site_label_2
_geom_bond_distance
_geom_bond_site_symmetry_2
_geom_bond_publ_flag
Co Co 2.974(30) 103_554 n
Co Co 2.974(30) 202_555 n
Co O1 2.173(31) 1_555 n
Co O1 2.058(29) 103_554 n
Co O1 3.026(32) 202_554 n
Co O2 2.002(30) 202_554 n
Co O3 1.971(32) 1_555 n
Co O3 2.084(32) 202_555 n
Co C1 3.138(31) 1_555 n
Co C1 3.074(31) 103_554 n
Co C1 2.837(33) 202_554 n
Co C2 3.389(31) 1_555 n
Co C3 2.916(31) 1_555 n
Co C3 3.077(34) 202_555 n
Co D1 2.307(29) 1_555 n
O1 Co 2.173(31) 1_555 n
O1 Co 3.026(32) 103_555 n
O1 Co 2.058(29) 202_555 n
O1 O2 2.197(17) 1_555 n
O1 C1 1.232(16) 1_555 n
O1 C2 2.335(19) 1_555 n
O2 Co 2.002(30) 103_555 n
O2 O1 2.197(17) 1_555 n
O2 C1 1.252(12) 1_555 n
O2 C2 2.407(18) 1_555 n
O3 Co 1.971(32) 1_555 n
O3 Co 2.084(32) 103_554 n
O3 C2 2.483(19) 1_555 n
O3 C3 1.323(18) 1_555 n
O3 C4 2.338(21) 1_555 n
C1 Co 3.138(31) 1_555 n
C1 Co 2.837(33) 103_555 n
C1 Co 3.074(31) 202_555 n
C1 O1 1.232(16) 1_555 n
C1 O2 1.252(12) 1_555 n
C1 C2 1.528(15) 1_555 n
C1 C3 2.607(15) 1_555 n
C1 C4 2.471(17) -201_444 n
C2 Co 3.389(31) 1_555 n
C2 O1 2.335(19) 1_555 n
C2 O2 2.407(18) 1_555 n
C2 O3 2.483(19) 1_555 n
C2 C1 1.528(15) 1_555 n
C2 C3 1.432(14) 1_555 n
C2 C3 2.504(16) -201_444 n
C2 C4 2.429(14) 1_555 n
C2 C4 1.425(16) -201_444 n
C2 H 2.153(23) -201_444 n
C3 Co 2.916(31) 1_555 n
C3 Co 3.077(34) 103_554 n
C3 O3 1.323(18) 1_555 n
C3 C1 2.607(15) 1_555 n
C3 C2 1.432(14) 1_555 n
C3 C2 2.504(16) -201_444 n
C3 C4 1.437(15) 1_555 n
C3 C4 2.502(15) -201_444 n
C3 H 2.053(25) 1_555 n
C4 O3 2.338(21) 1_555 n
C4 C1 2.471(17) -201_444 n
C4 C2 2.429(14) 1_555 n
C4 C2 1.425(16) -201_444 n
C4 C3 1.437(15) 1_555 n
C4 C3 2.502(15) -201_444 n
C4 H 1.000(30) 1_555 n
H C2 2.153(23) -201_444 n
H C3 2.053(25) 1_555 n
H C4 1.000(30) 1_555 n
D1 Co 2.307(29) 1_555 n
